data_2011221
loop_
_publ_author_name
'Elerman, Yal\;c\?in'
'Kara, H\"ulya'
'\"Ozcan, Sabahat'
'Kend\.i, Engin'

_publ_section_title
;
 (Benzoylacetonato)chloro(1,10-phenanthroline)copper(II)
;
_journal_issue 8
_journal_name_full 'Acta Crystallographica Section C'
_journal_page_first 950
_journal_page_last 951
_journal_paper_doi 10.1107/S0108270100007411
_journal_volume 56
_journal_year 2000
_chemical_formula_iupac '[CuCl(C10 H9 O2 )(C12 H8 N2 )]'
_chemical_formula_moiety 'C22 H17 Cl Cu N2 O2'
_chemical_formula_sum 'C22 H17 Cl Cu N2 O2'
_chemical_formula_weight 441.37
_space_group_IT_number 15
_symmetry_cell_setting monoclinic
_symmetry_space_group_name_Hall '-C 2yc'
_symmetry_space_group_name_H-M 'C 1 2/c 1'
_audit_creation_method SHELXL-97
_cell_angle_alpha 90.00
_cell_angle_beta 94.3660(10)
_cell_angle_gamma 90.00
_cell_formula_units_Z 8
_cell_length_a 14.453(3)
_cell_length_b 10.3993(13)
_cell_length_c 25.371(2)
_cell_measurement_reflns_used 25
_cell_measurement_temperature 293(2)
_cell_measurement_theta_max 42.36
_cell_measurement_theta_min 22.56
_cell_volume 3802.2(10)
_computing_cell_refinement
;
CAD-4 Diffractometer Control Software
;
_computing_data_collection
;
CAD-4 Diffractometer Control Software (Nonius, 1993)
;
_computing_data_reduction 'REDU4 (Stoe & Cie, 1991)'
_computing_molecular_graphics 'ORTEP-III (Farrugia, 1997)'
_computing_publication_material SHELXL97
_computing_structure_refinement 'SHELXL97 (Sheldrick, 1997)'
_computing_structure_solution 'SHELXS97 (Sheldrick, 1997)'
_diffrn_ambient_temperature 293(2)
_diffrn_measured_fraction_theta_full .499
_diffrn_measured_fraction_theta_max .499
_diffrn_measurement_device_type 'Enraf-Nonius CAD-4'
_diffrn_measurement_method \w/2\q
_diffrn_radiation_monochromator graphite
_diffrn_radiation_source 'fine-focus sealed tube'
_diffrn_radiation_type CuK\a
_diffrn_radiation_wavelength 1.54180
_diffrn_reflns_av_R_equivalents .0000
_diffrn_reflns_av_sigmaI/netI .0180
_diffrn_reflns_limit_h_max 18
_diffrn_reflns_limit_h_min 0
_diffrn_reflns_limit_k_max 12
_diffrn_reflns_limit_k_min 0
_diffrn_reflns_limit_l_max 31
_diffrn_reflns_limit_l_min -31
_diffrn_reflns_number 3860
_diffrn_reflns_theta_full 74.23
_diffrn_reflns_theta_max 74.23
_diffrn_reflns_theta_min 3.49
_diffrn_standards_decay_% -1.36
_diffrn_standards_interval_time 120
_diffrn_standards_number 3
_exptl_absorpt_coefficient_mu 3.083
_exptl_absorpt_correction_T_max .691
_exptl_absorpt_correction_T_min .216
_exptl_absorpt_correction_type 'emprical psi scans (North et al., 1968)'
_exptl_crystal_colour green
_exptl_crystal_density_diffrn 1.542
_exptl_crystal_density_method 'not measured'
_exptl_crystal_description plate
_exptl_crystal_F_000 1808
_exptl_crystal_size_max .60
_exptl_crystal_size_mid .48
_exptl_crystal_size_min .12
_refine_diff_density_max .569
_refine_diff_density_min -.651
_refine_ls_extinction_method none
_refine_ls_goodness_of_fit_ref 1.064
_refine_ls_hydrogen_treatment constr
_refine_ls_matrix_type full
_refine_ls_number_parameters 253
_refine_ls_number_reflns 3860
_refine_ls_number_restraints 0
_refine_ls_restrained_S_all 1.064
_refine_ls_R_factor_all .0565
_refine_ls_R_factor_gt .0526
_refine_ls_shift/su_max .001
_refine_ls_shift/su_mean .000
_refine_ls_structure_factor_coef Fsqd
_refine_ls_weighting_details 'w = 1/[\s^2^(Fo^2^)+(0.0991P)^2^+4.6891P] where P=(Fo^2^+2Fc^2^)/3'
_refine_ls_weighting_scheme calc
_refine_ls_wR_factor_ref .1574
_reflns_number_gt 3485
_reflns_number_total 3860
_reflns_threshold_expression I>2\s(I)
_cod_data_source_file gs1092.cif
_cod_data_source_block I
_cod_depositor_comments
;
The following automatic conversions were performed:

'_refine_ls_weighting_scheme' value 'calc w =
1/[\s^2^(Fo^2^)+(0.0991P)^2^+4.6891P] where P=(Fo^2^+2Fc^2^)/3' was
changed to 'calc'. New tag '_refine_ls_weighting_details' was
created. The value of the new tag was set to 'w =
1/[\s^2^(Fo^2^)+(0.0991P)^2^+4.6891P] where P=(Fo^2^+2Fc^2^)/3'.

Automatic conversion script
Id: cif_fix_values 3143 2015-03-26 13:38:13Z robertas 
;
_cod_original_cell_volume 3802.2(9)
_cod_original_sg_symbol_H-M 'C 2/c'
_cod_database_code 2011221
_cod_database_fobs_code 2011221

loop_
_symmetry_equiv_pos_as_xyz
'x, y, z'
'x, -y, z+1/2'
'x+1/2, y+1/2, z'
'x+1/2, -y+1/2, z+1/2'
'-x, -y, -z'
'-x, y, -z-1/2'
'-x+1/2, -y+1/2, -z'
'-x+1/2, y+1/2, -z-1/2'

loop_
_atom_site_label
_atom_site_fract_x
_atom_site_fract_y
_atom_site_fract_z
_atom_site_U_iso_or_equiv
_atom_site_adp_type
_atom_site_calc_flag
_atom_site_refinement_flags
_atom_site_occupancy
_atom_site_disorder_assembly
_atom_site_disorder_group
_atom_site_type_symbol
Cu1 .88365(3) .14853(4) .409918(15) .04639(18) Uani d . 1 . . Cu
Cl1 .83749(5) .37300(8) .38689(3) .0558(2) Uani d . 1 . . Cl
O1 .91450(14) .1707(2) .48406(8) .0531(5) Uani d . 1 . . O
O2 1.01221(15) .1498(2) .39264(9) .0558(5) Uani d . 1 . . O
N1 .75719(15) .0746(2) .42452(9) .0447(5) Uani d . 1 . . N
N2 .84404(18) .0827(3) .33656(10) .0546(6) Uani d . 1 . . N
C1 .7156(2) .0723(3) .46952(11) .0501(6) Uani d . 1 . . C
H1 .7466 .1055 .5000 .060 Uiso calc R 1 . . H
C2 .6268(2) .0217(3) .47238(13) .0564(7) Uani d . 1 . . C
H2 .5999 .0201 .5045 .068 Uiso calc R 1 . . H
C3 .5791(2) -.0257(3) .42788(13) .0570(7) Uani d . 1 . . C
H3 .5197 -.0592 .4296 .068 Uiso calc R 1 . . H
C4 .6204(2) -.0232(3) .38005(12) .0523(7) Uani d . 1 . . C
C5 .71048(19) .0279(3) .38050(11) .0460(6) Uani d . 1 . . C
C6 .5777(2) -.0690(4) .33092(14) .0658(9) Uani d . 1 . . C
H6 .5181 -.1029 .3300 .079 Uiso calc R 1 . . H
C7 .6218(3) -.0644(4) .28569(14) .0721(10) Uani d . 1 . . C
H7 .5921 -.0955 .2545 .087 Uiso calc R 1 . . H
C8 .7141(2) -.0122(4) .28521(13) .0608(8) Uani d . 1 . . C
C9 .7575(2) .0330(3) .33299(11) .0508(6) Uani d . 1 . . C
C10 .7643(3) -.0047(5) .24014(13) .0767(11) Uani d . 1 . . C
H10 .7385 -.0340 .2076 .092 Uiso calc R 1 . . H
C11 .8516(3) .0463(5) .24476(14) .0829(13) Uani d . 1 . . C
H11 .8858 .0519 .2152 .100 Uiso calc R 1 . . H
C12 .8894(3) .0898(4) .29335(13) .0706(10) Uani d . 1 . . C
H12 .9486 .1253 .2956 .085 Uiso calc R 1 . . H
C13 1.1752(2) .1452(4) .40487(17) .0711(10) Uani d . 1 . . C
H13A 1.1678 .1382 .3671 .085 Uiso calc R 1 . . H
H13B 1.2083 .0715 .4192 .085 Uiso calc R 1 . . H
H13C 1.2096 .2217 .4145 .085 Uiso calc R 1 . . H
C14 1.0815(2) .1516(3) .42653(14) .0529(7) Uani d . 1 . . C
C15 1.0770(2) .1615(3) .48075(14) .0576(8) Uani d . 1 . . C
H15 1.1329 .1594 .5015 .069 Uiso calc R 1 . . H
C16 .9961(2) .1744(3) .50701(12) .0473(6) Uani d . 1 . . C
C17 1.0009(2) .1936(3) .56522(12) .0550(7) Uani d . 1 . . C
C18 .9219(3) .1777(4) .59251(13) .0613(8) Uani d . 1 . . C
H18 .8666 .1520 .5744 .074 Uiso calc R 1 . . H
C19 .9246(3) .1996(5) .64590(15) .0813(11) Uani d . 1 . . C
H19 .8717 .1878 .6640 .098 Uiso calc R 1 . . H
C20 1.0069(4) .2394(6) .67267(16) .1059(18) Uani d . 1 . . C
H20 1.0091 .2546 .7089 .127 Uiso calc R 1 . . H
C21 1.0837(4) .2562(7) .64648(19) .119(2) Uani d . 1 . . C
H21 1.1386 .2828 .6647 .143 Uiso calc R 1 . . H
C22 1.0815(3) .2344(6) .59332(16) .0910(15) Uani d . 1 . . C
H22 1.1349 .2472 .5757 .109 Uiso calc R 1 . . H

loop_
_atom_site_aniso_label
_atom_site_aniso_U_11
_atom_site_aniso_U_22
_atom_site_aniso_U_33
_atom_site_aniso_U_12
_atom_site_aniso_U_13
_atom_site_aniso_U_23
Cu1 .0381(3) .0607(3) .0403(3) -.00577(16) .00221(17) -.00516(16)
Cl1 .0532(4) .0611(4) .0524(4) .0011(3) -.0005(3) .0046(3)
O1 .0411(10) .0709(13) .0466(11) -.0053(9) -.0010(8) .0023(9)
O2 .0425(10) .0700(14) .0554(12) -.0002(9) .0069(9) -.0027(10)
N1 .0432(11) .0528(13) .0380(11) -.0048(10) .0025(9) -.0042(9)
N2 .0494(13) .0703(16) .0445(13) -.0089(12) .0057(10) -.0092(12)
C1 .0514(15) .0596(17) .0393(13) -.0049(13) .0040(11) -.0032(12)
C2 .0522(16) .0659(18) .0525(16) -.0069(14) .0125(13) -.0021(14)
C3 .0438(15) .0617(18) .0657(19) -.0096(13) .0064(13) -.0022(15)
C4 .0464(15) .0573(16) .0525(16) -.0059(12) -.0007(12) -.0038(13)
C5 .0436(14) .0504(14) .0435(14) -.0050(11) .0009(11) -.0028(11)
C6 .0534(17) .082(2) .0614(19) -.0171(16) -.0037(14) -.0110(17)
C7 .068(2) .091(3) .0555(19) -.0164(19) -.0086(16) -.0176(18)
C8 .0630(19) .074(2) .0448(15) -.0072(16) .0016(13) -.0127(15)
C9 .0499(15) .0587(16) .0436(14) -.0051(13) .0033(11) -.0078(12)
C10 .081(2) .106(3) .0431(17) -.011(2) .0017(15) -.0217(18)
C11 .080(3) .123(4) .0481(18) -.018(2) .0209(17) -.019(2)
C12 .063(2) .101(3) .0501(17) -.0160(19) .0177(15) -.0179(18)
C13 .0428(17) .085(3) .086(3) .0045(15) .0092(16) -.004(2)
C14 .0414(15) .0519(16) .0657(19) .0005(11) .0058(13) -.0014(13)
C15 .0370(14) .0671(19) .0670(19) .0008(12) -.0079(13) .0009(15)
C16 .0430(14) .0484(14) .0494(15) -.0047(11) -.0038(11) .0051(12)
C17 .0574(17) .0584(17) .0475(15) -.0068(14) -.0081(13) .0084(13)
C18 .068(2) .0639(19) .0507(17) -.0066(16) -.0011(14) .0106(14)
C19 .102(3) .089(3) .054(2) -.002(2) .012(2) .0123(19)
C20 .138(5) .138(5) .0392(18) -.003(4) -.008(2) .003(2)
C21 .102(4) .191(7) .058(2) -.021(4) -.029(3) -.014(3)
C22 .068(2) .141(4) .061(2) -.024(3) -.0142(18) -.005(2)

loop_
_atom_type_symbol
_atom_type_description
_atom_type_scat_dispersion_real
_atom_type_scat_dispersion_imag
_atom_type_scat_source
C C .0181 .0091 'International Tables Vol C Tables 4.2.6.8 and 6.1.1.4'
H H .0000 .0000 'International Tables Vol C Tables 4.2.6.8 and 6.1.1.4'
O O .0492 .0322 'International Tables Vol C Tables 4.2.6.8 and 6.1.1.4'
N N .0311 .0180 'International Tables Vol C Tables 4.2.6.8 and 6.1.1.4'
Cu Cu -1.9646 .5888 'International Tables Vol C Tables 4.2.6.8 and 6.1.1.4'
Cl Cl .3639 .7018 'International Tables Vol C Tables 4.2.6.8 and 6.1.1.4'

loop_
_geom_angle_atom_site_label_1
_geom_angle_atom_site_label_2
_geom_angle_atom_site_label_3
_geom_angle
_geom_angle_publ_flag
O1 Cu1 O2 93.77(9) y
O1 Cu1 N2 166.60(11) y
O2 Cu1 N2 90.19(10) y
O1 Cu1 N1 90.67(9) y
O2 Cu1 N1 158.21(10) y
N2 Cu1 N1 81.09(9) y
O1 Cu1 Cl1 98.99(7) y
O2 Cu1 Cl1 100.66(7) y
N2 Cu1 Cl1 92.84(9) y
N1 Cu1 Cl1 99.69(7) y
C16 O1 Cu1 126.2(2) ?
C14 O2 Cu1 124.5(2) ?
C1 N1 C5 118.2(2) ?
C1 N1 Cu1 129.18(19) ?
C5 N1 Cu1 112.53(18) ?
C12 N2 C9 118.8(3) ?
C12 N2 Cu1 128.3(2) ?
C9 N2 Cu1 112.77(19) ?
N1 C1 C2 122.0(3) ?
N1 C1 H1 119.0 ?
C2 C1 H1 119.0 ?
C3 C2 C1 120.1(3) ?
C3 C2 H2 120.0 ?
C1 C2 H2 120.0 ?
C2 C3 C4 119.3(3) ?
C2 C3 H3 120.3 ?
C4 C3 H3 120.3 ?
C3 C4 C5 117.3(3) ?
C3 C4 C6 124.7(3) ?
C5 C4 C6 118.1(3) ?
N1 C5 C4 123.2(3) ?
N1 C5 C9 116.4(2) ?
C4 C5 C9 120.5(3) ?
C7 C6 C4 121.8(3) ?
C7 C6 H6 119.1 ?
C4 C6 H6 119.1 ?
C6 C7 C8 121.0(3) ?
C6 C7 H7 119.5 ?
C8 C7 H7 119.5 ?
C10 C8 C9 117.5(3) ?
C10 C8 C7 124.3(3) ?
C9 C8 C7 118.2(3) ?
N2 C9 C8 122.5(3) ?
N2 C9 C5 117.1(3) ?
C8 C9 C5 120.4(3) ?
C11 C10 C8 118.9(3) ?
C11 C10 H10 120.6 ?
C8 C10 H10 120.6 ?
C10 C11 C12 120.2(3) ?
C10 C11 H11 119.9 ?
C12 C11 H11 119.9 ?
N2 C12 C11 122.2(3) ?
N2 C12 H12 118.9 ?
C11 C12 H12 118.9 ?
C14 C13 H13A 109.5 ?
C14 C13 H13B 109.5 ?
H13A C13 H13B 109.5 ?
C14 C13 H13C 109.5 ?
H13A C13 H13C 109.5 ?
H13B C13 H13C 109.5 ?
O2 C14 C15 125.4(3) ?
O2 C14 C13 116.0(3) ?
C15 C14 C13 118.6(3) ?
C14 C15 C16 125.8(3) ?
C14 C15 H15 117.1 ?
C16 C15 H15 117.1 ?
O1 C16 C15 123.9(3) ?
O1 C16 C17 115.4(3) ?
C15 C16 C17 120.7(3) ?
C22 C17 C18 118.1(3) ?
C22 C17 C16 121.7(3) ?
C18 C17 C16 120.1(3) ?
C19 C18 C17 120.6(4) ?
C19 C18 H18 119.7 ?
C17 C18 H18 119.7 ?
C18 C19 C20 119.5(4) ?
C18 C19 H19 120.3 ?
C20 C19 H19 120.3 ?
C21 C20 C19 120.3(4) ?
C21 C20 H20 119.8 ?
C19 C20 H20 119.8 ?
C20 C21 C22 120.5(5) ?
C20 C21 H21 119.8 ?
C22 C21 H21 119.8 ?
C21 C22 C17 121.0(5) ?
C21 C22 H22 119.5 ?
C17 C22 H22 119.5 ?

loop_
_geom_bond_atom_site_label_1
_geom_bond_atom_site_label_2
_geom_bond_site_symmetry_2
_geom_bond_distance
_geom_bond_publ_flag
Cu1 O1 . 1.914(2) y
Cu1 O2 . 1.941(2) y
Cu1 N2 . 2.025(2) y
Cu1 N1 . 2.043(2) y
Cu1 Cl1 . 2.4852(9) y
O1 C16 . 1.276(3) ?
O2 C14 . 1.269(4) ?
N1 C1 . 1.331(3) ?
N1 C5 . 1.351(3) ?
N2 C12 . 1.321(4) ?
N2 C9 . 1.349(4) ?
C1 C2 . 1.394(4) ?
C1 H1 . .9300 ?
C2 C3 . 1.369(4) ?
C2 H2 . .9300 ?
C3 C4 . 1.393(4) ?
C3 H3 . .9300 ?
C4 C5 . 1.406(4) ?
C4 C6 . 1.429(4) ?
C5 C9 . 1.430(4) ?
C6 C7 . 1.355(5) ?
C6 H6 . .9300 ?
C7 C8 . 1.441(5) ?
C7 H7 . .9300 ?
C8 C10 . 1.402(5) ?
C8 C9 . 1.403(4) ?
C10 C11 . 1.366(6) ?
C10 H10 . .9300 ?
C11 C12 . 1.386(5) ?
C11 H11 . .9300 ?
C12 H12 . .9300 ?
C13 C14 . 1.503(4) ?
C13 H13A . .9600 ?
C13 H13B . .9600 ?
C13 H13C . .9600 ?
C14 C15 . 1.386(5) ?
C15 C16 . 1.395(4) ?
C15 H15 . .9300 ?
C16 C17 . 1.487(4) ?
C17 C22 . 1.385(5) ?
C17 C18 . 1.390(5) ?
C18 C19 . 1.371(5) ?
C18 H18 . .9300 ?
C19 C20 . 1.387(7) ?
C19 H19 . .9300 ?
C20 C21 . 1.348(8) ?
C20 H20 . .9300 ?
C21 C22 . 1.365(6) ?
C21 H21 . .9300 ?
C22 H22 . .9300 ?

loop_
_geom_torsion_atom_site_label_1
_geom_torsion_atom_site_label_2
_geom_torsion_atom_site_label_3
_geom_torsion_atom_site_label_4
_geom_torsion
_geom_torsion_publ_flag
O2 Cu1 O1 C16 -3.8(3) ?
N2 Cu1 O1 C16 103.1(4) ?
N1 Cu1 O1 C16 154.9(2) ?
Cl1 Cu1 O1 C16 -105.2(2) ?
O1 Cu1 O2 C14 6.2(3) ?
N2 Cu1 O2 C14 -161.0(3) ?
N1 Cu1 O2 C14 -95.1(3) ?
Cl1 Cu1 O2 C14 106.1(2) ?
O1 Cu1 N1 C1 10.6(3) ?
O2 Cu1 N1 C1 112.6(3) ?
N2 Cu1 N1 C1 -180.0(3) ?
Cl1 Cu1 N1 C1 -88.6(3) ?
O1 Cu1 N1 C5 -172.6(2) ?
O2 Cu1 N1 C5 -70.7(3) ?
N2 Cu1 N1 C5 -3.2(2) ?
Cl1 Cu1 N1 C5 88.2(2) ?
O1 Cu1 N2 C12 -128.1(4) ?
O2 Cu1 N2 C12 -20.8(4) ?
N1 Cu1 N2 C12 179.3(4) ?
Cl1 Cu1 N2 C12 79.9(3) ?
O1 Cu1 N2 C9 56.1(5) ?
O2 Cu1 N2 C9 163.5(2) ?
N1 Cu1 N2 C9 3.5(2) ?
Cl1 Cu1 N2 C9 -95.9(2) ?
C5 N1 C1 C2 1.0(4) ?
Cu1 N1 C1 C2 177.6(2) ?
N1 C1 C2 C3 -1.1(5) ?
C1 C2 C3 C4 .3(5) ?
C2 C3 C4 C5 .5(5) ?
C2 C3 C4 C6 -179.7(3) ?
C1 N1 C5 C4 -.2(4) ?
Cu1 N1 C5 C4 -177.3(2) ?
C1 N1 C5 C9 179.6(3) ?
Cu1 N1 C5 C9 2.5(3) ?
C3 C4 C5 N1 -.6(5) ?
C6 C4 C5 N1 179.6(3) ?
C3 C4 C5 C9 179.7(3) ?
C6 C4 C5 C9 -.2(5) ?
C3 C4 C6 C7 -179.7(4) ?
C5 C4 C6 C7 .1(6) ?
C4 C6 C7 C8 -.3(6) ?
C6 C7 C8 C10 179.7(4) ?
C6 C7 C8 C9 .5(6) ?
C12 N2 C9 C8 .4(5) ?
Cu1 N2 C9 C8 176.6(3) ?
C12 N2 C9 C5 -179.5(3) ?
Cu1 N2 C9 C5 -3.3(4) ?
C10 C8 C9 N2 .3(6) ?
C7 C8 C9 N2 179.5(3) ?
C10 C8 C9 C5 -179.8(3) ?
C7 C8 C9 C5 -.5(5) ?
N1 C5 C9 N2 .5(4) y
C4 C5 C9 N2 -179.7(3) ?
N1 C5 C9 C8 -179.4(3) ?
C4 C5 C9 C8 .4(5) ?
C9 C8 C10 C11 -.5(6) ?
C7 C8 C10 C11 -179.7(5) ?
C8 C10 C11 C12 .0(7) ?
C9 N2 C12 C11 -1.0(6) ?
Cu1 N2 C12 C11 -176.5(4) ?
C10 C11 C12 N2 .8(8) ?
Cu1 O2 C14 C15 -4.5(4) ?
Cu1 O2 C14 C13 176.9(2) ?
O2 C14 C15 C16 -1.7(5) y
C13 C14 C15 C16 176.9(3) ?
Cu1 O1 C16 C15 -.5(4) ?
Cu1 O1 C16 C17 179.6(2) ?
C14 C15 C16 O1 4.5(5) y
C14 C15 C16 C17 -175.5(3) ?
O1 C16 C17 C22 -162.0(4) ?
C15 C16 C17 C22 18.1(5) y
O1 C16 C17 C18 14.3(4) y
C15 C16 C17 C18 -165.6(3) ?
C22 C17 C18 C19 -1.2(6) ?
C16 C17 C18 C19 -177.7(3) ?
C17 C18 C19 C20 .8(7) ?
C18 C19 C20 C21 -.2(9) ?
C19 C20 C21 C22 .1(10) ?
C20 C21 C22 C17 -.6(10) ?
C18 C17 C22 C21 1.2(8) ?
C16 C17 C22 C21 177.5(5) ?
